data_1516708
loop_
_publ_author_name
'Wang, Shaoyin'
'Chai, Zhuo'
'Wei, Yun'
'Zhu, Xiancui'
'Zhou, Shuangliu'
'Wang, Shaowu'

_publ_section_title
;
 Lewis Acid Catalyzed Cascade Reaction to Carbazoles and Naphthalenes via
 Dehydrative [3 + 3]-Annulation.
;
_journal_issue 13
_journal_name_full 'Organic letters'
_journal_page_first 3592
_journal_page_last 3595
_journal_paper_doi 10.1021/ol501605h
_journal_volume 16
_journal_year 2014
_chemical_formula_sum 'C31 H23 N O'
_chemical_formula_weight 425.50
_chemical_name_systematic
; 
 ? 
;
_space_group_IT_number 2
_symmetry_cell_setting triclinic
_symmetry_space_group_name_Hall '-P 1'
_symmetry_space_group_name_H-M 'P -1'
_atom_sites_solution_hydrogens geom
_atom_sites_solution_primary direct
_atom_sites_solution_secondary difmap
_audit_creation_method SHELXL-97
_cell_angle_alpha 73.907(2)
_cell_angle_beta 82.088(2)
_cell_angle_gamma 76.905(2)
_cell_formula_units_Z 4
_cell_length_a 10.6667(17)
_cell_length_b 12.2374(19)
_cell_length_c 18.702(3)
_cell_measurement_reflns_used 5063
_cell_measurement_temperature 293(2)
_cell_measurement_theta_max 0.00
_cell_measurement_theta_min 0.00
_cell_volume 2277.2(6)
_computing_cell_refinement 'Bruker SMART'
_computing_data_collection 'Bruker SMART'
_computing_data_reduction 'Bruker SAINT'
_computing_molecular_graphics 'Bruker SHELXTL'
_computing_publication_material 'Bruker SHELXTL'
_computing_structure_refinement 'SHELXL-97 (Sheldrick, 1997)'
_computing_structure_solution 'SHELXS-97 (Sheldrick, 1990)'
_diffrn_ambient_temperature 293(2)
_diffrn_measured_fraction_theta_full 0.966
_diffrn_measured_fraction_theta_max 0.966
_diffrn_measurement_device_type 'CCD area detector'
_diffrn_measurement_method 'phi and omega scans'
_diffrn_radiation_monochromator graphite
_diffrn_radiation_source 'fine-focus sealed tube'
_diffrn_radiation_type MoK\a
_diffrn_radiation_wavelength 0.71073
_diffrn_reflns_av_R_equivalents 0.0327
_diffrn_reflns_av_sigmaI/netI 0.0613
_diffrn_reflns_limit_h_max 13
_diffrn_reflns_limit_h_min -13
_diffrn_reflns_limit_k_max 15
_diffrn_reflns_limit_k_min -15
_diffrn_reflns_limit_l_max 24
_diffrn_reflns_limit_l_min -24
_diffrn_reflns_number 19725
_diffrn_reflns_theta_full 27.68
_diffrn_reflns_theta_max 27.68
_diffrn_reflns_theta_min 1.77
_exptl_absorpt_coefficient_mu 0.074
_exptl_absorpt_correction_T_max 0.9926
_exptl_absorpt_correction_T_min 0.9904
_exptl_absorpt_correction_type multi-scan
_exptl_crystal_colour colorless
_exptl_crystal_density_diffrn 1.241
_exptl_crystal_density_method 'not measured'
_exptl_crystal_description block
_exptl_crystal_F_000 896
_exptl_crystal_size_max 0.13
_exptl_crystal_size_mid 0.12
_exptl_crystal_size_min 0.10
_refine_diff_density_max 0.189
_refine_diff_density_min -0.204
_refine_diff_density_rms 0.042
_refine_ls_extinction_coef 0.0073(9)
_refine_ls_extinction_expression Fc^*^=kFc[1+0.001xFc^2^\l^3^/sin(2\q)]^-1/4^
_refine_ls_extinction_method SHELXL
_refine_ls_goodness_of_fit_ref 1.009
_refine_ls_hydrogen_treatment mixed
_refine_ls_matrix_type full
_refine_ls_number_parameters 606
_refine_ls_number_reflns 10295
_refine_ls_number_restraints 0
_refine_ls_restrained_S_all 1.009
_refine_ls_R_factor_all 0.1131
_refine_ls_R_factor_gt 0.0517
_refine_ls_shift/su_max 0.000
_refine_ls_shift/su_mean 0.000
_refine_ls_structure_factor_coef Fsqd
_refine_ls_weighting_details 'calc w=1/[\s^2^(Fo^2^)+(0.0601P)^2^+0.2128P] where P=(Fo^2^+2Fc^2^)/3'
_refine_ls_weighting_scheme calc
_refine_ls_wR_factor_gt 0.1176
_refine_ls_wR_factor_ref 0.1456
_reflns_number_gt 5672
_reflns_number_total 10295
_reflns_threshold_expression >2sigma(I)
_cod_data_source_file ol501605h_si_002.cif
_cod_data_source_block 3i
_cod_depositor_comments
;
The following automatic conversions were performed:

'_symmetry_cell_setting' value 'Triclinic' changed to 'triclinic'
according to
/usr/data/users/saulius/crontab/automatic-downloads/rss-feeds/ACS/lib/dictionaries/cif_core.dic
dictionary named 'cif_core.dic' version 2.4.2 from 2011-04-26.

Automatic conversion script
Id: cif_fix_values 2281 2013-09-26 08:29:07Z andrius 

 Adding full bibliography for 1516707--1516709.cif.
;
_cod_original_sg_symbol_H-M P-1
_cod_database_code 1516708

loop_
_symmetry_equiv_pos_as_xyz
'x, y, z'
'-x, -y, -z'

loop_
_atom_site_label
_atom_site_type_symbol
_atom_site_fract_x
_atom_site_fract_y
_atom_site_fract_z
_atom_site_U_iso_or_equiv
_atom_site_adp_type
_atom_site_occupancy
_atom_site_symmetry_multiplicity
_atom_site_calc_flag
_atom_site_refinement_flags
C1 C 0.8566(2) 0.14843(19) 0.14167(11) 0.0447(5) Uani 1 1 d .
C2 C 0.8855(2) 0.0423(2) 0.19343(13) 0.0571(6) Uani 1 1 d .
H2 H 0.9195 0.0364 0.2379 0.069 Uiso 1 1 calc R
C3 C 0.8626(3) -0.0534(2) 0.17725(14) 0.0667(7) Uani 1 1 d .
H3 H 0.8814 -0.1254 0.2112 0.080 Uiso 1 1 calc R
C4 C 0.8116(3) -0.0452(2) 0.11086(14) 0.0665(7) Uani 1 1 d .
H4 H 0.7960 -0.1114 0.1014 0.080 Uiso 1 1 calc R
C5 C 0.7840(2) 0.0599(2) 0.05924(13) 0.0563(6) Uani 1 1 d .
H5 H 0.7503 0.0646 0.0149 0.068 Uiso 1 1 calc R
C6 C 0.80685(19) 0.16000(19) 0.07360(11) 0.0441(5) Uani 1 1 d .
C7 C 0.78511(19) 0.28241(18) 0.03577(11) 0.0414(5) Uani 1 1 d .
C8 C 0.73501(19) 0.35062(18) -0.03156(11) 0.0406(5) Uani 1 1 d .
C9 C 0.71477(19) 0.46974(19) -0.04354(11) 0.0447(5) Uani 1 1 d .
H9 H 0.6762 0.5158 -0.0864 0.054 Uiso 1 1 calc R
C10 C 0.74904(19) 0.52575(18) 0.00533(11) 0.0420(5) Uani 1 1 d .
C11 C 0.80649(18) 0.45891(18) 0.07038(11) 0.0410(5) Uani 1 1 d .
C12 C 0.82050(19) 0.33867(19) 0.08427(11) 0.0419(5) Uani 1 1 d .
C13 C 0.7118(2) 0.29950(18) -0.09091(11) 0.0437(5) Uani 1 1 d .
C14 C 0.6010(2) 0.3399(2) -0.12853(12) 0.0546(6) Uani 1 1 d .
H14 H 0.5379 0.3993 -0.1160 0.066 Uiso 1 1 calc R
C15 C 0.5829(2) 0.2927(2) -0.18490(13) 0.0649(7) Uani 1 1 d .
H15 H 0.5080 0.3210 -0.2098 0.078 Uiso 1 1 calc R
C16 C 0.6740(3) 0.2053(2) -0.20415(13) 0.0633(7) Uani 1 1 d .
H16 H 0.6607 0.1735 -0.2416 0.076 Uiso 1 1 calc R
C17 C 0.7850(3) 0.1649(2) -0.16784(12) 0.0589(6) Uani 1 1 d .
H17 H 0.8474 0.1054 -0.1808 0.071 Uiso 1 1 calc R
C18 C 0.8048(2) 0.21182(19) -0.11218(12) 0.0512(6) Uani 1 1 d .
H18 H 0.8812 0.1845 -0.0886 0.061 Uiso 1 1 calc R
C19 C 0.7262(2) 0.65487(19) -0.01754(11) 0.0449(5) Uani 1 1 d .
C20 C 0.8237(2) 0.7155(2) -0.02149(13) 0.0558(6) Uani 1 1 d .
H20 H 0.9049 0.6752 -0.0069 0.067 Uiso 1 1 calc R
C21 C 0.8009(3) 0.8351(2) -0.04690(14) 0.0703(8) Uani 1 1 d .
H21 H 0.8673 0.8746 -0.0503 0.084 Uiso 1 1 calc R
C22 C 0.6807(3) 0.8959(2) -0.06717(16) 0.0804(8) Uani 1 1 d .
H22 H 0.6654 0.9764 -0.0835 0.096 Uiso 1 1 calc R
C23 C 0.5836(3) 0.8377(2) -0.06328(15) 0.0760(8) Uani 1 1 d .
H23 H 0.5022 0.8788 -0.0771 0.091 Uiso 1 1 calc R
C24 C 0.6058(2) 0.7184(2) -0.03900(13) 0.0567(6) Uani 1 1 d .
H24 H 0.5391 0.6798 -0.0369 0.068 Uiso 1 1 calc R
C25 C 0.85272(19) 0.50758(18) 0.12467(11) 0.0415(5) Uani 1 1 d .
C26 C 0.9809(2) 0.4814(2) 0.13797(12) 0.0531(6) Uani 1 1 d .
H26 H 1.0385 0.4339 0.1120 0.064 Uiso 1 1 calc R
C27 C 1.0276(2) 0.52297(19) 0.18867(12) 0.0501(6) Uani 1 1 d .
H27 H 1.1152 0.5045 0.1959 0.060 Uiso 1 1 calc R
C28 C 0.94331(19) 0.59164(17) 0.22805(11) 0.0403(5) Uani 1 1 d .
C29 C 0.8153(2) 0.6202(2) 0.21547(14) 0.0657(7) Uani 1 1 d .
H29 H 0.7578 0.6679 0.2414 0.079 Uiso 1 1 calc R
C30 C 0.7715(2) 0.5783(2) 0.16424(14) 0.0670(7) Uani 1 1 d .
H30 H 0.6841 0.5985 0.1563 0.080 Uiso 1 1 calc R
C31 C 1.1113(2) 0.6003(2) 0.29879(13) 0.0556(6) Uani 1 1 d .
H31A H 1.1313 0.5176 0.3179 0.083 Uiso 1 1 calc R
H31B H 1.1237 0.6367 0.3360 0.083 Uiso 1 1 calc R
H31C H 1.1672 0.6229 0.2548 0.083 Uiso 1 1 calc R
C32 C 0.83235(19) 0.76758(17) 0.42892(11) 0.0394(5) Uani 1 1 d .
C33 C 0.8962(2) 0.85224(18) 0.38447(12) 0.0481(5) Uani 1 1 d .
H33 H 0.9472 0.8410 0.3416 0.058 Uiso 1 1 calc R
C34 C 0.8816(2) 0.95389(19) 0.40588(12) 0.0533(6) Uani 1 1 d .
H34 H 0.9233 1.0122 0.3769 0.064 Uiso 1 1 calc R
C35 C 0.8057(2) 0.97047(19) 0.46987(12) 0.0526(6) Uani 1 1 d .
H35 H 0.7980 1.0395 0.4834 0.063 Uiso 1 1 calc R
C36 C 0.7416(2) 0.88618(18) 0.51385(12) 0.0465(5) Uani 1 1 d .
H36 H 0.6900 0.8989 0.5563 0.056 Uiso 1 1 calc R
C37 C 0.75432(18) 0.78149(17) 0.49441(11) 0.0382(5) Uani 1 1 d .
C38 C 0.70924(18) 0.67370(17) 0.52690(10) 0.0363(4) Uani 1 1 d .
C39 C 0.63039(18) 0.63071(17) 0.59075(11) 0.0387(5) Uani 1 1 d .
C40 C 0.61530(18) 0.51699(17) 0.60397(11) 0.0408(5) Uani 1 1 d .
H40 H 0.5637 0.4877 0.6461 0.049 Uiso 1 1 calc R
C41 C 0.67304(18) 0.44334(17) 0.55777(11) 0.0395(5) Uani 1 1 d .
C42 C 0.75074(18) 0.48426(17) 0.49372(11) 0.0387(5) Uani 1 1 d .
C43 C 0.76576(18) 0.59897(17) 0.48016(11) 0.0381(5) Uani 1 1 d .
C44 C 0.56524(19) 0.70089(18) 0.64364(11) 0.0417(5) Uani 1 1 d .
C45 C 0.5771(2) 0.6567(2) 0.71979(13) 0.0629(7) Uani 1 1 d .
H45 H 0.6278 0.5838 0.7375 0.075 Uiso 1 1 calc R
C46 C 0.5143(3) 0.7199(3) 0.76945(15) 0.0816(9) Uani 1 1 d .
H46 H 0.5229 0.6888 0.8203 0.098 Uiso 1 1 calc R
C47 C 0.4400(2) 0.8270(3) 0.74514(16) 0.0717(8) Uani 1 1 d .
H47 H 0.3995 0.8698 0.7789 0.086 Uiso 1 1 calc R
C48 C 0.4255(2) 0.8711(2) 0.67027(16) 0.0607(7) Uani 1 1 d .
H48 H 0.3739 0.9437 0.6532 0.073 Uiso 1 1 calc R
C49 C 0.4873(2) 0.80833(19) 0.61989(13) 0.0495(5) Uani 1 1 d .
H49 H 0.4760 0.8390 0.5693 0.059 Uiso 1 1 calc R
C50 C 0.6527(2) 0.32133(18) 0.58188(11) 0.0425(5) Uani 1 1 d .
C51 C 0.7567(2) 0.22829(18) 0.58718(12) 0.0472(5) Uani 1 1 d .
H51 H 0.8396 0.2420 0.5719 0.057 Uiso 1 1 calc R
C52 C 0.7381(2) 0.1160(2) 0.61490(13) 0.0563(6) Uani 1 1 d .
H52 H 0.8086 0.0545 0.6189 0.068 Uiso 1 1 calc R
C53 C 0.6152(3) 0.0943(2) 0.63671(14) 0.0638(7) Uani 1 1 d .
H53 H 0.6030 0.0184 0.6553 0.077 Uiso 1 1 calc R
C54 C 0.5114(3) 0.1849(2) 0.63100(14) 0.0648(7) Uani 1 1 d .
H54 H 0.4285 0.1702 0.6451 0.078 Uiso 1 1 calc R
C55 C 0.5294(2) 0.2979(2) 0.60431(13) 0.0558(6) Uani 1 1 d .
H55 H 0.4585 0.3589 0.6013 0.067 Uiso 1 1 calc R
C56 C 0.81466(19) 0.41368(17) 0.44041(10) 0.0386(5) Uani 1 1 d .
C57 C 0.7444(2) 0.37157(19) 0.40046(12) 0.0491(6) Uani 1 1 d .
H57 H 0.6548 0.3859 0.4079 0.059 Uiso 1 1 calc R
C58 C 0.8047(2) 0.30904(19) 0.35001(12) 0.0517(6) Uani 1 1 d .
H58 H 0.7557 0.2821 0.3236 0.062 Uiso 1 1 calc R
C59 C 0.9369(2) 0.28646(17) 0.33876(11) 0.0409(5) Uani 1 1 d .
C60 C 1.00943(19) 0.32506(17) 0.37833(11) 0.0427(5) Uani 1 1 d .
H60 H 1.0991 0.3084 0.3718 0.051 Uiso 1 1 calc R
C61 C 0.94738(19) 0.38926(17) 0.42817(11) 0.0419(5) Uani 1 1 d .
H61 H 0.9967 0.4166 0.4541 0.050 Uiso 1 1 calc R
C62 C 1.1241(2) 0.2022(2) 0.27076(14) 0.0677(7) Uani 1 1 d .
H62A H 1.1527 0.2746 0.2513 0.102 Uiso 1 1 calc R
H62B H 1.1467 0.1573 0.2345 0.102 Uiso 1 1 calc R
H62C H 1.1651 0.1600 0.3157 0.102 Uiso 1 1 calc R
N1 N 0.86596(17) 0.25626(16) 0.14686(10) 0.0462(5) Uani 1 1 d .
N2 N 0.83701(17) 0.65775(15) 0.42082(10) 0.0421(4) Uani 1 1 d .
O1 O 0.97964(13) 0.63586(13) 0.28041(8) 0.0502(4) Uani 1 1 d .
O2 O 0.98794(14) 0.22414(13) 0.28678(8) 0.0535(4) Uani 1 1 d .
H1 H 0.890(2) 0.2694(18) 0.1864(13) 0.061(7) Uiso 1 1 d .
H2' H 0.879(2) 0.6303(19) 0.3814(13) 0.068(7) Uiso 1 1 d .

loop_
_atom_site_aniso_label
_atom_site_aniso_U_11
_atom_site_aniso_U_22
_atom_site_aniso_U_33
_atom_site_aniso_U_23
_atom_site_aniso_U_13
_atom_site_aniso_U_12
C1 0.0481(12) 0.0487(14) 0.0407(12) -0.0153(11) -0.0058(10) -0.0103(10)
C2 0.0719(16) 0.0567(16) 0.0432(13) -0.0117(12) -0.0141(12) -0.0093(13)
C3 0.095(2) 0.0487(16) 0.0551(15) -0.0069(12) -0.0203(14) -0.0106(14)
C4 0.096(2) 0.0512(16) 0.0595(16) -0.0159(13) -0.0167(14) -0.0200(14)
C5 0.0744(16) 0.0548(15) 0.0463(13) -0.0143(12) -0.0146(12) -0.0181(13)
C6 0.0480(12) 0.0505(14) 0.0379(11) -0.0141(10) -0.0057(9) -0.0132(10)
C7 0.0434(12) 0.0468(13) 0.0390(11) -0.0161(10) -0.0050(9) -0.0119(10)
C8 0.0425(11) 0.0479(13) 0.0365(11) -0.0148(10) -0.0046(9) -0.0132(10)
C9 0.0496(12) 0.0504(14) 0.0371(11) -0.0119(10) -0.0092(9) -0.0117(10)
C10 0.0416(11) 0.0494(14) 0.0392(11) -0.0157(10) -0.0020(9) -0.0125(10)
C11 0.0393(11) 0.0505(14) 0.0392(11) -0.0203(10) -0.0010(9) -0.0114(10)
C12 0.0427(11) 0.0510(14) 0.0366(11) -0.0164(10) -0.0050(9) -0.0110(10)
C13 0.0535(13) 0.0494(13) 0.0343(11) -0.0122(10) -0.0044(10) -0.0201(11)
C14 0.0515(13) 0.0747(17) 0.0460(13) -0.0269(12) -0.0054(11) -0.0140(12)
C15 0.0573(15) 0.100(2) 0.0512(14) -0.0343(15) -0.0101(12) -0.0206(15)
C16 0.0800(18) 0.0814(19) 0.0459(14) -0.0316(13) -0.0006(13) -0.0348(16)
C17 0.0799(17) 0.0545(15) 0.0491(14) -0.0239(12) -0.0017(13) -0.0156(13)
C18 0.0584(14) 0.0547(14) 0.0441(13) -0.0150(11) -0.0080(11) -0.0132(12)
C19 0.0526(13) 0.0496(14) 0.0369(11) -0.0172(10) 0.0001(10) -0.0137(11)
C20 0.0643(15) 0.0593(16) 0.0535(14) -0.0273(12) 0.0040(11) -0.0210(12)
C21 0.091(2) 0.0621(18) 0.0703(18) -0.0255(15) 0.0065(16) -0.0366(16)
C22 0.109(3) 0.0513(17) 0.080(2) -0.0147(15) -0.0072(18) -0.0172(18)
C23 0.090(2) 0.0555(18) 0.0778(19) -0.0131(15) -0.0179(16) -0.0024(16)
C24 0.0610(15) 0.0561(16) 0.0546(14) -0.0150(12) -0.0070(12) -0.0124(12)
C25 0.0434(12) 0.0484(13) 0.0376(11) -0.0179(10) -0.0040(9) -0.0099(10)
C26 0.0468(13) 0.0690(16) 0.0563(14) -0.0379(12) 0.0027(11) -0.0139(11)
C27 0.0395(12) 0.0675(15) 0.0543(14) -0.0329(12) -0.0011(10) -0.0127(11)
C28 0.0457(12) 0.0443(12) 0.0366(11) -0.0186(10) -0.0046(9) -0.0095(10)
C29 0.0490(14) 0.093(2) 0.0708(16) -0.0581(15) -0.0100(12) 0.0041(13)
C30 0.0413(13) 0.100(2) 0.0735(17) -0.0556(16) -0.0144(12) 0.0043(13)
C31 0.0527(13) 0.0705(16) 0.0540(14) -0.0232(12) -0.0127(11) -0.0191(12)
C32 0.0437(11) 0.0408(12) 0.0365(11) -0.0122(10) -0.0085(9) -0.0078(9)
C33 0.0552(13) 0.0484(14) 0.0412(12) -0.0110(11) -0.0031(10) -0.0122(11)
C34 0.0657(15) 0.0471(14) 0.0470(13) -0.0072(11) -0.0028(11) -0.0179(12)
C35 0.0685(15) 0.0414(14) 0.0525(14) -0.0162(11) -0.0061(12) -0.0144(11)
C36 0.0564(13) 0.0441(13) 0.0418(12) -0.0148(10) -0.0064(10) -0.0092(11)
C37 0.0414(11) 0.0387(12) 0.0374(11) -0.0129(9) -0.0089(9) -0.0067(9)
C38 0.0372(10) 0.0383(12) 0.0364(11) -0.0131(9) -0.0085(9) -0.0055(9)
C39 0.0364(10) 0.0435(13) 0.0387(11) -0.0149(10) -0.0070(9) -0.0051(9)
C40 0.0389(11) 0.0429(13) 0.0425(12) -0.0124(10) -0.0045(9) -0.0092(9)
C41 0.0364(11) 0.0413(12) 0.0443(12) -0.0148(10) -0.0106(9) -0.0056(9)
C42 0.0389(11) 0.0424(12) 0.0393(11) -0.0150(10) -0.0095(9) -0.0078(9)
C43 0.0388(11) 0.0441(13) 0.0361(11) -0.0149(10) -0.0072(9) -0.0092(9)
C44 0.0377(11) 0.0456(13) 0.0455(12) -0.0189(10) -0.0029(9) -0.0067(10)
C45 0.0707(16) 0.0672(17) 0.0477(14) -0.0232(13) -0.0047(12) 0.0027(13)
C46 0.098(2) 0.094(2) 0.0517(16) -0.0362(16) 0.0027(15) 0.0019(18)
C47 0.0632(17) 0.087(2) 0.077(2) -0.0521(17) 0.0106(14) -0.0119(15)
C48 0.0428(13) 0.0564(15) 0.091(2) -0.0362(15) -0.0004(13) -0.0067(11)
C49 0.0445(12) 0.0494(14) 0.0572(14) -0.0199(11) -0.0031(10) -0.0074(11)
C50 0.0479(12) 0.0438(13) 0.0412(12) -0.0148(10) -0.0095(10) -0.0114(10)
C51 0.0550(13) 0.0443(14) 0.0461(13) -0.0152(11) -0.0055(10) -0.0119(11)
C52 0.0742(17) 0.0418(14) 0.0548(14) -0.0177(11) -0.0036(12) -0.0096(12)
C53 0.092(2) 0.0502(16) 0.0606(16) -0.0169(13) -0.0112(14) -0.0306(15)
C54 0.0620(16) 0.0681(18) 0.0757(18) -0.0177(14) -0.0120(13) -0.0326(14)
C55 0.0505(13) 0.0553(15) 0.0667(16) -0.0146(12) -0.0143(12) -0.0164(11)
C56 0.0443(12) 0.0382(12) 0.0377(11) -0.0126(9) -0.0080(9) -0.0103(9)
C57 0.0405(12) 0.0614(15) 0.0553(14) -0.0276(12) -0.0071(10) -0.0124(11)
C58 0.0519(13) 0.0621(15) 0.0561(14) -0.0307(12) -0.0100(11) -0.0186(12)
C59 0.0525(13) 0.0380(12) 0.0360(11) -0.0136(9) -0.0059(9) -0.0100(10)
C60 0.0390(11) 0.0461(13) 0.0448(12) -0.0156(10) -0.0091(9) -0.0038(9)
C61 0.0427(12) 0.0458(13) 0.0438(12) -0.0179(10) -0.0117(9) -0.0092(10)
C62 0.0643(16) 0.0721(18) 0.0680(17) -0.0345(14) -0.0025(13) 0.0030(13)
N1 0.0557(11) 0.0533(12) 0.0359(10) -0.0167(9) -0.0117(8) -0.0119(9)
N2 0.0506(11) 0.0434(11) 0.0361(10) -0.0167(9) -0.0011(8) -0.0104(8)
O1 0.0531(9) 0.0608(10) 0.0461(8) -0.0282(8) -0.0109(7) -0.0083(7)
O2 0.0580(10) 0.0598(10) 0.0513(9) -0.0300(8) -0.0031(7) -0.0101(8)

loop_
_atom_type_symbol
_atom_type_description
_atom_type_scat_dispersion_real
_atom_type_scat_dispersion_imag
_atom_type_scat_source
C C 0.0033 0.0016 'International Tables Vol C Tables 4.2.6.8 and 6.1.1.4'
H H 0.0000 0.0000 'International Tables Vol C Tables 4.2.6.8 and 6.1.1.4'
N N 0.0061 0.0033 'International Tables Vol C Tables 4.2.6.8 and 6.1.1.4'
O O 0.0106 0.0060 'International Tables Vol C Tables 4.2.6.8 and 6.1.1.4'

loop_
_geom_angle_atom_site_label_1
_geom_angle_atom_site_label_2
_geom_angle_atom_site_label_3
_geom_angle
N1 C1 C2 128.58(19)
N1 C1 C6 109.06(19)
C2 C1 C6 122.3(2)
C3 C2 C1 118.1(2)
C3 C2 H2 121.0
C1 C2 H2 121.0
C2 C3 C4 121.3(2)
C2 C3 H3 119.4
C4 C3 H3 119.4
C5 C4 C3 120.6(2)
C5 C4 H4 119.7
C3 C4 H4 119.7
C4 C5 C6 119.8(2)
C4 C5 H5 120.1
C6 C5 H5 120.1
C5 C6 C1 117.9(2)
C5 C6 C7 135.35(19)
C1 C6 C7 106.68(17)
C8 C7 C12 118.42(19)
C8 C7 C6 135.35(17)
C12 C7 C6 106.16(17)
C9 C8 C7 117.32(17)
C9 C8 C13 120.03(18)
C7 C8 C13 122.53(18)
C8 C9 C10 123.99(19)
C8 C9 H9 118.0
C10 C9 H9 118.0
C11 C10 C9 119.31(19)
C11 C10 C19 123.38(17)
C9 C10 C19 117.26(18)
C10 C11 C12 116.50(17)
C10 C11 C25 124.42(19)
C12 C11 C25 119.09(18)
N1 C12 C11 126.84(17)
N1 C12 C7 108.88(18)
C11 C12 C7 124.24(19)
C14 C13 C18 117.93(19)
C14 C13 C8 121.7(2)
C18 C13 C8 120.36(18)
C13 C14 C15 120.6(2)
C13 C14 H14 119.7
C15 C14 H14 119.7
C16 C15 C14 120.8(2)
C16 C15 H15 119.6
C14 C15 H15 119.6
C15 C16 C17 119.4(2)
C15 C16 H16 120.3
C17 C16 H16 120.3
C16 C17 C18 120.4(2)
C16 C17 H17 119.8
C18 C17 H17 119.8
C17 C18 C13 120.9(2)
C17 C18 H18 119.6
C13 C18 H18 119.6
C24 C19 C20 117.9(2)
C24 C19 C10 119.87(19)
C20 C19 C10 122.2(2)
C21 C20 C19 120.6(2)
C21 C20 H20 119.7
C19 C20 H20 119.7
C22 C21 C20 120.4(2)
C22 C21 H21 119.8
C20 C21 H21 119.8
C23 C22 C21 119.8(3)
C23 C22 H22 120.1
C21 C22 H22 120.1
C22 C23 C24 120.3(3)
C22 C23 H23 119.9
C24 C23 H23 119.9
C23 C24 C19 121.0(2)
C23 C24 H24 119.5
C19 C24 H24 119.5
C26 C25 C30 116.59(18)
C26 C25 C11 120.55(18)
C30 C25 C11 122.85(18)
C25 C26 C27 122.5(2)
C25 C26 H26 118.7
C27 C26 H26 118.7
C28 C27 C26 119.26(19)
C28 C27 H27 120.4
C26 C27 H27 120.4
C29 C28 C27 119.58(18)
C29 C28 O1 116.65(18)
C27 C28 O1 123.77(18)
C28 C29 C30 120.0(2)
C28 C29 H29 120.0
C30 C29 H29 120.0
C25 C30 C29 122.1(2)
C25 C30 H30 119.0
C29 C30 H30 119.0
O1 C31 H31A 109.5
O1 C31 H31B 109.5
H31A C31 H31B 109.5
O1 C31 H31C 109.5
H31A C31 H31C 109.5
H31B C31 H31C 109.5
N2 C32 C33 128.16(19)
N2 C32 C37 109.07(18)
C33 C32 C37 122.70(18)
C34 C33 C32 117.8(2)
C34 C33 H33 121.1
C32 C33 H33 121.1
C33 C34 C35 121.1(2)
C33 C34 H34 119.5
C35 C34 H34 119.5
C36 C35 C34 121.0(2)
C36 C35 H35 119.5
C34 C35 H35 119.5
C35 C36 C37 119.7(2)
C35 C36 H36 120.1
C37 C36 H36 120.1
C36 C37 C32 117.67(19)
C36 C37 C38 135.81(19)
C32 C37 C38 106.47(16)
C39 C38 C43 118.13(18)
C39 C38 C37 135.52(18)
C43 C38 C37 106.33(17)
C40 C39 C38 117.27(18)
C40 C39 C44 119.62(18)
C38 C39 C44 123.11(18)
C39 C40 C41 124.09(19)
C39 C40 H40 118.0
C41 C40 H40 118.0
C42 C41 C40 119.75(18)
C42 C41 C50 122.70(18)
C40 C41 C50 117.50(18)
C43 C42 C41 116.25(18)
C43 C42 C56 119.83(18)
C41 C42 C56 123.91(18)
N2 C43 C42 126.55(18)
N2 C43 C38 108.95(17)
C42 C43 C38 124.50(19)
C49 C44 C45 117.8(2)
C49 C44 C39 121.90(19)
C45 C44 C39 120.2(2)
C46 C45 C44 120.6(2)
C46 C45 H45 119.7
C44 C45 H45 119.7
C47 C46 C45 120.9(3)
C47 C46 H46 119.5
C45 C46 H46 119.5
C46 C47 C48 119.2(2)
C46 C47 H47 120.4
C48 C47 H47 120.4
C47 C48 C49 120.5(2)
C47 C48 H48 119.8
C49 C48 H48 119.8
C44 C49 C48 120.9(2)
C44 C49 H49 119.5
C48 C49 H49 119.5
C51 C50 C55 118.3(2)
C51 C50 C41 120.95(18)
C55 C50 C41 120.61(19)
C52 C51 C50 120.7(2)
C52 C51 H51 119.6
C50 C51 H51 119.6
C51 C52 C53 120.2(2)
C51 C52 H52 119.9
C53 C52 H52 119.9
C54 C53 C52 119.9(2)
C54 C53 H53 120.0
C52 C53 H53 120.0
C53 C54 C55 120.2(2)
C53 C54 H54 119.9
C55 C54 H54 119.9
C54 C55 C50 120.7(2)
C54 C55 H55 119.7
C50 C55 H55 119.7
C61 C56 C57 117.28(18)
C61 C56 C42 120.66(16)
C57 C56 C42 122.06(18)
C58 C57 C56 121.41(19)
C58 C57 H57 119.3
C56 C57 H57 119.3
C59 C58 C57 120.02(18)
C59 C58 H58 120.0
C57 C58 H58 120.0
C58 C59 C60 120.08(18)
C58 C59 O2 115.67(17)
C60 C59 O2 124.25(19)
C59 C60 C61 119.23(19)
C59 C60 H60 120.4
C61 C60 H60 120.4
C56 C61 C60 121.96(17)
C56 C61 H61 119.0
C60 C61 H61 119.0
O2 C62 H62A 109.5
O2 C62 H62B 109.5
H62A C62 H62B 109.5
O2 C62 H62C 109.5
H62A C62 H62C 109.5
H62B C62 H62C 109.5
C1 N1 C12 109.17(17)
C1 N1 H1 124.0(14)
C12 N1 H1 126.6(14)
C43 N2 C32 109.13(17)
C43 N2 H2' 126.2(14)
C32 N2 H2' 124.6(15)
C28 O1 C31 117.83(16)
C59 O2 C62 118.05(16)

loop_
_geom_bond_atom_site_label_1
_geom_bond_atom_site_label_2
_geom_bond_distance
C1 N1 1.376(3)
C1 C2 1.387(3)
C1 C6 1.405(3)
C2 C3 1.367(3)
C2 H2 0.9300
C3 C4 1.393(3)
C3 H3 0.9300
C4 C5 1.375(3)
C4 H4 0.9300
C5 C6 1.403(3)
C5 H5 0.9300
C6 C7 1.449(3)
C7 C8 1.403(3)
C7 C12 1.413(3)
C8 C9 1.382(3)
C8 C13 1.489(3)
C9 C10 1.411(3)
C9 H9 0.9300
C10 C11 1.397(3)
C10 C19 1.489(3)
C11 C12 1.398(3)
C11 C25 1.495(3)
C12 N1 1.379(3)
C13 C14 1.381(3)
C13 C18 1.393(3)
C14 C15 1.387(3)
C14 H14 0.9300
C15 C16 1.365(3)
C15 H15 0.9300
C16 C17 1.370(3)
C16 H16 0.9300
C17 C18 1.380(3)
C17 H17 0.9300
C18 H18 0.9300
C19 C24 1.390(3)
C19 C20 1.391(3)
C20 C21 1.383(3)
C20 H20 0.9300
C21 C22 1.373(4)
C21 H21 0.9300
C22 C23 1.368(4)
C22 H22 0.9300
C23 C24 1.378(3)
C23 H23 0.9300
C24 H24 0.9300
C25 C26 1.372(3)
C25 C30 1.373(3)
C26 C27 1.385(3)
C26 H26 0.9300
C27 C28 1.369(3)
C27 H27 0.9300
C28 C29 1.366(3)
C28 O1 1.377(2)
C29 C30 1.380(3)
C29 H29 0.9300
C30 H30 0.9300
C31 O1 1.433(2)
C31 H31A 0.9600
C31 H31B 0.9600
C31 H31C 0.9600
C32 N2 1.383(2)
C32 C33 1.383(3)
C32 C37 1.412(3)
C33 C34 1.380(3)
C33 H33 0.9300
C34 C35 1.386(3)
C34 H34 0.9300
C35 C36 1.380(3)
C35 H35 0.9300
C36 C37 1.399(3)
C36 H36 0.9300
C37 C38 1.450(3)
C38 C39 1.409(3)
C38 C43 1.418(3)
C39 C40 1.387(3)
C39 C44 1.487(3)
C40 C41 1.404(3)
C40 H40 0.9300
C41 C42 1.398(3)
C41 C50 1.492(3)
C42 C43 1.398(3)
C42 C56 1.493(3)
C43 N2 1.378(3)
C44 C49 1.378(3)
C44 C45 1.388(3)
C45 C46 1.379(3)
C45 H45 0.9300
C46 C47 1.361(4)
C46 H46 0.9300
C47 C48 1.371(4)
C47 H47 0.9300
C48 C49 1.383(3)
C48 H48 0.9300
C49 H49 0.9300
C50 C51 1.390(3)
C50 C55 1.392(3)
C51 C52 1.377(3)
C51 H51 0.9300
C52 C53 1.380(3)
C52 H52 0.9300
C53 C54 1.370(3)
C53 H53 0.9300
C54 C55 1.383(3)
C54 H54 0.9300
C55 H55 0.9300
C56 C61 1.379(3)
C56 C57 1.388(3)
C57 C58 1.378(3)
C57 H57 0.9300
C58 C59 1.373(3)
C58 H58 0.9300
C59 C60 1.373(3)
C59 O2 1.379(2)
C60 C61 1.387(3)
C60 H60 0.9300
C61 H61 0.9300
C62 O2 1.421(3)
C62 H62A 0.9600
C62 H62B 0.9600
C62 H62C 0.9600
N1 H1 0.88(2)
N2 H2' 0.91(2)
